data_1545822
loop_
_publ_author_name
'Mir, Niyaz A.'
'Dubey, Ritesh'
'Desiraju, Gautam R.'

_publ_section_title
;
 Four- and five-component molecular solids: crystal engineering strategies
 based on structural inequivalence
;
_journal_issue 2
_journal_name_full IUCrJ
_journal_page_first 96
_journal_page_last 101
_journal_paper_doi 10.1107/S2052252515023945
_journal_volume 3
_journal_year 2016
_chemical_formula_sum 'C77 H79 N8 O5'
_chemical_formula_weight 1196.48
_chemical_name_systematic
;
 ?
;
_space_group_crystal_system triclinic
_space_group_IT_number 2
_space_group_name_Hall '-P 1'
_space_group_name_H-M_alt 'P -1'
_symmetry_space_group_name_Hall '-P 1'
_symmetry_space_group_name_H-M 'P -1'
_atom_sites_solution_hydrogens mixed
_cell_angle_alpha 92.8570(10)
_cell_angle_beta 91.3170(10)
_cell_angle_gamma 93.2930(10)
_cell_formula_units_Z 1
_cell_length_a 7.4709(3)
_cell_length_b 8.7326(3)
_cell_length_c 23.6381(9)
_cell_measurement_temperature 293(2)
_cell_volume 1537.18(10)
_computing_structure_refinement 'SHELXL-2013 (Sheldrick, 2013)'
_diffrn_ambient_temperature 293(2)
_diffrn_measured_fraction_theta_full 0.998
_diffrn_measured_fraction_theta_max 0.997
_diffrn_measurement_device_type 'CCD area detector'
_diffrn_measurement_method 'phi and omega scans'
_diffrn_radiation_type MoK\a
_diffrn_radiation_wavelength 0.71073
_diffrn_reflns_av_R_equivalents 0.0484
_diffrn_reflns_av_unetI/netI 0.0295
_diffrn_reflns_Laue_measured_fraction_full 0.998
_diffrn_reflns_Laue_measured_fraction_max 0.997
_diffrn_reflns_limit_h_max 9
_diffrn_reflns_limit_h_min -9
_diffrn_reflns_limit_k_max 11
_diffrn_reflns_limit_k_min -11
_diffrn_reflns_limit_l_max 30
_diffrn_reflns_limit_l_min -30
_diffrn_reflns_number 80029
_diffrn_reflns_point_group_measured_fraction_full 0.998
_diffrn_reflns_point_group_measured_fraction_max 0.997
_diffrn_reflns_theta_full 25.242
_diffrn_reflns_theta_max 27.617
_diffrn_reflns_theta_min 3.194
_diffrn_source 'sealed tube'
_exptl_absorpt_coefficient_mu 0.082
_exptl_absorpt_correction_T_max 0.987
_exptl_absorpt_correction_T_min 0.982
_exptl_absorpt_correction_type analytical
_exptl_absorpt_process_details 'Bruker, AXS, 2008'
_exptl_crystal_colour Brown
_exptl_crystal_density_diffrn 1.292
_exptl_crystal_description Block
_exptl_crystal_F_000 637
_exptl_crystal_size_max 0.530
_exptl_crystal_size_mid 0.180
_exptl_crystal_size_min 0.160
_refine_diff_density_max 0.417
_refine_diff_density_min -0.436
_refine_diff_density_rms 0.052
_refine_ls_extinction_method none
_refine_ls_goodness_of_fit_ref 1.031
_refine_ls_hydrogen_treatment mixed
_refine_ls_matrix_type full
_refine_ls_number_parameters 432
_refine_ls_number_reflns 7136
_refine_ls_number_restraints 0
_refine_ls_restrained_S_all 1.031
_refine_ls_R_factor_all 0.0892
_refine_ls_R_factor_gt 0.0593
_refine_ls_shift/su_max 0.048
_refine_ls_shift/su_mean 0.001
_refine_ls_structure_factor_coef Fsqd
_refine_ls_weighting_details
;
 w=1/[\s^2^(Fo^2^)+(0.0749P)^2^+1.0559P]
 where P=(Fo^2^+2Fc^2^)/3
;
_refine_ls_weighting_scheme calc
_refine_ls_wR_factor_gt 0.1473
_refine_ls_wR_factor_ref 0.1643
_reflns_Friedel_coverage 0.000
_reflns_number_gt 5177
_reflns_number_total 7136
_reflns_threshold_expression 'I > 2\s(I)'
_cod_data_source_file hi5640.cif
_cod_data_source_block MRE_TMP_DPE-II_ACR_TMBQ
_cod_depositor_comments
;
The following automatic conversions were performed:

'_exptl_absorpt_correction_type' value 'Analytical' changed to
'analytical' according to
/home/data/users/saulius/crontab/automatic-downloads/rss-feeds/IUCr/lib/dictionaries/cif_core.dic
dictionary named 'cif_core.dic' version 2.4.2 from 2011-04-26.

Automatic conversion script
Id: cif_fix_values 4973 2017-02-22 13:04:09Z antanas 
;
_cod_database_code 1545822
_shelx_space_group_comment
;
The symmetry employed for this shelxl refinement is uniquely defined
by the following loop, which should always be used as a source of
symmetry information in preference to the above space-group names.
They are only intended as comments.
;
_shelx_estimated_absorpt_t_min 0.958
_shelx_estimated_absorpt_t_max 0.987
_shelxl_version_number 2013-2

loop_
_space_group_symop_operation_xyz
'x, y, z'
'-x, -y, -z'

loop_
_atom_site_label
_atom_site_type_symbol
_atom_site_fract_x
_atom_site_fract_y
_atom_site_fract_z
_atom_site_U_iso_or_equiv
_atom_site_adp_type
_atom_site_occupancy
_atom_site_site_symmetry_order
_atom_site_calc_flag
_atom_site_refinement_flags_posn
_atom_site_refinement_flags_adp
_atom_site_refinement_flags_occupancy
C1 C 0.4136(2) -0.2033(2) 0.15567(7) 0.0218(4) Uani 1 1 d . . .
C2 C 0.4408(2) -0.09129(19) 0.11618(7) 0.0188(4) Uani 1 1 d . . .
C3 C 0.2959(2) -0.00301(19) 0.10292(7) 0.0200(4) Uani 1 1 d . . .
C4 C 0.1301(2) -0.0283(2) 0.12717(8) 0.0244(4) Uani 1 1 d . . .
H4 H 0.0354 0.0311 0.1179 0.029 Uiso 1 1 calc R U .
C5 C 0.1069(3) -0.1426(2) 0.16528(8) 0.0267(4) Uani 1 1 d . . .
H5 H -0.0046 -0.1606 0.1812 0.032 Uiso 1 1 calc R U .
C6 C 0.2473(3) -0.2305(2) 0.18011(8) 0.0263(4) Uani 1 1 d . . .
H6 H 0.2311 -0.3066 0.2060 0.032 Uiso 1 1 calc R U .
C7 C 0.6180(2) -0.0669(2) 0.08829(8) 0.0236(4) Uani 1 1 d . . .
H7A H 0.7108 -0.1058 0.1114 0.035 Uiso 1 1 calc R U .
H7B H 0.6431 0.0408 0.0839 0.035 Uiso 1 1 calc R U .
H7C H 0.6134 -0.1203 0.0517 0.035 Uiso 1 1 calc R U .
C8 C 0.4194(3) -0.6116(2) 0.25193(8) 0.0269(4) Uani 1 1 d . . .
C9 C 0.4114(3) -0.7095(2) 0.29709(8) 0.0265(4) Uani 1 1 d . . .
C10 C 0.5317(3) -0.5116(2) 0.35761(8) 0.0259(4) Uani 1 1 d . . .
C11 C 0.5385(3) -0.4139(2) 0.31252(8) 0.0267(4) Uani 1 1 d . . .
C12 C 0.3575(3) -0.6645(3) 0.19299(9) 0.0398(5) Uani 1 1 d . . .
H12A H 0.2298 -0.6850 0.1921 0.060 Uiso 1 1 calc R U .
H12B H 0.4147 -0.7565 0.1818 0.060 Uiso 1 1 calc R U .
H12C H 0.3882 -0.5859 0.1673 0.060 Uiso 1 1 calc R U .
C13 C 0.3415(3) -0.8737(2) 0.28909(11) 0.0391(5) Uani 1 1 d . . .
H13A H 0.3359 -0.9190 0.3252 0.059 Uiso 1 1 calc R U .
H13B H 0.4202 -0.9292 0.2652 0.059 Uiso 1 1 calc R U .
H13C H 0.2237 -0.8782 0.2718 0.059 Uiso 1 1 calc R U .
C14 C 0.5969(3) -0.4588(3) 0.41629(9) 0.0383(5) Uani 1 1 d . . .
H14A H 0.5750 -0.5400 0.4416 0.057 Uiso 1 1 calc R U .
H14B H 0.5343 -0.3708 0.4288 0.057 Uiso 1 1 calc R U .
H14C H 0.7232 -0.4316 0.4160 0.057 Uiso 1 1 calc R U .
C15 C 0.6072(3) -0.2491(2) 0.31952(10) 0.0403(5) Uani 1 1 d . . .
H15A H 0.5836 -0.1983 0.2853 0.060 Uiso 1 1 calc R U .
H15B H 0.7341 -0.2442 0.3274 0.060 Uiso 1 1 calc R U .
H15C H 0.5480 -0.1993 0.3504 0.060 Uiso 1 1 calc R U .
C16 C -0.0911(3) 0.2215(2) 0.02037(8) 0.0259(4) Uani 1 1 d . . .
H16 H -0.0710 0.1255 0.0037 0.031 Uiso 1 1 calc R U .
C17 C -0.2588(3) 0.2775(2) 0.01301(8) 0.0256(4) Uani 1 1 d . . .
H17 H -0.3478 0.2196 -0.0079 0.031 Uiso 1 1 calc R U .
C18 C -0.2937(2) 0.4205(2) 0.03697(7) 0.0210(4) Uani 1 1 d . . .
C19 C -0.1526(2) 0.5016(2) 0.06670(7) 0.0234(4) Uani 1 1 d . . .
H19 H -0.1682 0.5991 0.0828 0.028 Uiso 1 1 calc R U .
C20 C 0.0116(2) 0.4363(2) 0.07224(7) 0.0237(4) Uani 1 1 d . . .
H20 H 0.1039 0.4923 0.0924 0.028 Uiso 1 1 calc R U .
C21 C -0.4776(3) 0.4823(2) 0.03062(8) 0.0256(4) Uani 1 1 d . . .
C22 C -0.0755(3) 0.4077(3) 0.26691(9) 0.0361(5) Uani 1 1 d . . .
C23 C -0.1404(3) 0.3765(3) 0.20982(10) 0.0521(7) Uani 1 1 d . . .
H23 H -0.1375 0.4551 0.1847 0.062 Uiso 1 1 calc R U .
C24 C -0.2054(4) 0.2358(4) 0.19211(12) 0.0575(8) Uani 1 1 d . . .
H24 H -0.2456 0.2173 0.1547 0.069 Uiso 1 1 calc R U .
C25 C -0.2131(3) 0.1164(3) 0.22942(12) 0.0543(8) Uani 1 1 d . . .
H25 H -0.2572 0.0190 0.2163 0.065 Uiso 1 1 calc R U .
C26 C -0.1569(3) 0.1402(3) 0.28511(12) 0.0471(6) Uani 1 1 d . . .
H26 H -0.1661 0.0600 0.3095 0.057 Uiso 1 1 calc R U .
C27 C -0.0841(3) 0.2887(2) 0.30550(9) 0.0346(5) Uani 1 1 d . . .
C28 C -0.0203(3) 0.3228(2) 0.36069(9) 0.0355(5) Uani 1 1 d . . .
H28 H -0.0230 0.2468 0.3869 0.043 Uiso 1 1 calc R U .
C29 C 0.0473(3) 0.4704(2) 0.37670(9) 0.0339(5) Uani 1 1 d . . .
C30 C 0.1087(3) 0.5158(3) 0.43279(10) 0.0468(6) Uani 1 1 d . . .
H30 H 0.1092 0.4436 0.4604 0.056 Uiso 1 1 calc R U .
C31 C 0.1663(4) 0.6630(4) 0.44620(12) 0.0597(8) Uani 1 1 d . . .
H31 H 0.2025 0.6917 0.4833 0.072 Uiso 1 1 calc R U .
C32 C 0.1721(4) 0.7733(3) 0.40475(13) 0.0655(9) Uani 1 1 d . . .
H32 H 0.2144 0.8735 0.4146 0.079 Uiso 1 1 calc R U .
C33 C 0.1167(4) 0.7353(3) 0.35053(12) 0.0529(7) Uani 1 1 d . . .
H33 H 0.1222 0.8093 0.3236 0.064 Uiso 1 1 calc R U .
C34 C 0.0501(3) 0.5827(2) 0.33467(9) 0.0354(5) Uani 1 1 d . . .
C35 C 0.3356(4) 0.0422(3) 0.51899(11) 0.0461(6) Uani 1 1 d . . .
C36 C 0.4070(4) 0.1084(3) 0.47180(11) 0.0530(7) Uani 1 1 d . . .
C37 C 0.5725(4) 0.0665(3) 0.45300(11) 0.0529(7) Uani 1 1 d . . .
C38 C 0.6294(4) 0.1338(3) 0.41311(12) 0.0317(6) Uani 0.7196 1 d . . P
H38A H 0.5356 0.1893 0.3967 0.048 Uiso 0.7196 1 calc R U P
H38B H 0.6709 0.0612 0.3853 0.048 Uiso 0.7196 1 calc R U P
H38C H 0.7271 0.2045 0.4257 0.048 Uiso 0.7196 1 calc R U P
C39 C 0.3322(4) 0.1998(3) 0.44067(12) 0.0407(7) Uani 0.7807 1 d . . P
H39A H 0.2948 0.2856 0.4635 0.061 Uiso 0.7807 1 calc R U P
H39B H 0.2295 0.1479 0.4216 0.061 Uiso 0.7807 1 calc R U P
H39C H 0.4153 0.2356 0.4132 0.061 Uiso 0.7807 1 calc R U P
N1 N 0.4842(2) -0.46644(18) 0.26035(7) 0.0280(4) Uani 1 1 d . . .
N2 N 0.4689(2) -0.65755(18) 0.34903(7) 0.0279(4) Uani 1 1 d . . .
N3 N 0.0439(2) 0.29676(17) 0.05003(6) 0.0233(3) Uani 1 1 d . . .
N4 N -0.0097(3) 0.5511(2) 0.28124(8) 0.0400(5) Uani 1 1 d . . .
O1 O 0.55755(18) -0.28582(16) 0.16893(6) 0.0310(3) Uani 1 1 d . . .
H1 H 0.5325 -0.3403 0.1952 0.047 Uiso 1 1 calc R U .
O2 O 0.32700(17) 0.10732(14) 0.06473(5) 0.0251(3) Uani 1 1 d . . .
H2 H 0.2400 0.1601 0.0628 0.038 Uiso 1 1 calc R U .
O3 O 0.1750(6) 0.0753(5) 0.53408(18) 0.0650(10) Uani 0.5 1 d . . P
H21A H -0.575(3) 0.399(3) 0.0414(9) 0.037(6) Uiso 1 1 d . . .
H21B H -0.485(3) 0.577(3) 0.0543(9) 0.031(6) Uiso 1 1 d . . .

loop_
_atom_site_aniso_label
_atom_site_aniso_U_11
_atom_site_aniso_U_22
_atom_site_aniso_U_33
_atom_site_aniso_U_23
_atom_site_aniso_U_13
_atom_site_aniso_U_12
C1 0.0262(9) 0.0200(8) 0.0196(8) 0.0004(7) -0.0024(7) 0.0061(7)
C2 0.0206(8) 0.0191(8) 0.0164(8) -0.0018(6) -0.0014(6) 0.0019(7)
C3 0.0251(9) 0.0187(8) 0.0161(8) 0.0004(6) -0.0019(7) 0.0030(7)
C4 0.0225(9) 0.0256(9) 0.0259(9) 0.0034(7) 0.0009(7) 0.0079(7)
C5 0.0250(10) 0.0290(10) 0.0268(10) 0.0033(8) 0.0059(8) 0.0024(8)
C6 0.0338(10) 0.0225(9) 0.0236(9) 0.0072(7) 0.0045(8) 0.0036(8)
C7 0.0215(9) 0.0267(9) 0.0224(9) 0.0022(7) -0.0030(7) 0.0010(7)
C8 0.0290(10) 0.0226(9) 0.0290(10) -0.0013(7) -0.0062(8) 0.0059(7)
C9 0.0258(9) 0.0209(9) 0.0328(10) 0.0006(8) -0.0017(8) 0.0031(7)
C10 0.0282(10) 0.0252(9) 0.0243(9) 0.0000(7) -0.0027(7) 0.0043(8)
C11 0.0325(10) 0.0205(9) 0.0269(10) -0.0004(7) -0.0031(8) 0.0034(8)
C12 0.0474(13) 0.0397(12) 0.0312(11) -0.0064(9) -0.0135(10) 0.0067(10)
C13 0.0380(12) 0.0223(10) 0.0566(14) 0.0000(9) 0.0018(10) -0.0008(9)
C14 0.0451(13) 0.0448(13) 0.0245(10) -0.0036(9) -0.0049(9) 0.0044(10)
C15 0.0544(14) 0.0215(10) 0.0440(13) -0.0020(9) -0.0024(11) -0.0007(9)
C16 0.0299(10) 0.0201(9) 0.0281(10) 0.0007(7) -0.0022(8) 0.0073(7)
C17 0.0260(10) 0.0215(9) 0.0290(10) 0.0003(7) -0.0066(8) 0.0023(7)
C18 0.0225(9) 0.0233(9) 0.0180(8) 0.0046(7) -0.0019(7) 0.0066(7)
C19 0.0289(10) 0.0205(9) 0.0208(9) -0.0004(7) -0.0039(7) 0.0058(7)
C20 0.0241(9) 0.0252(9) 0.0215(9) 0.0033(7) -0.0049(7) 0.0002(7)
C21 0.0254(10) 0.0292(10) 0.0231(10) 0.0022(8) -0.0034(7) 0.0099(8)
C22 0.0312(11) 0.0458(13) 0.0299(11) -0.0103(9) 0.0117(9) -0.0040(9)
C23 0.0488(15) 0.0742(18) 0.0314(12) -0.0144(12) 0.0102(10) -0.0006(13)
C24 0.0463(15) 0.080(2) 0.0430(14) -0.0296(14) 0.0094(11) -0.0021(14)
C25 0.0351(13) 0.0524(15) 0.0703(18) -0.0422(14) 0.0085(12) -0.0052(11)
C26 0.0359(13) 0.0354(12) 0.0684(17) -0.0126(11) 0.0168(11) -0.0047(10)
C27 0.0262(10) 0.0325(11) 0.0435(12) -0.0114(9) 0.0121(9) -0.0037(8)
C28 0.0340(11) 0.0329(11) 0.0403(12) 0.0044(9) 0.0118(9) 0.0001(9)
C29 0.0304(11) 0.0404(12) 0.0298(10) -0.0072(9) 0.0067(8) -0.0027(9)
C30 0.0405(13) 0.0655(17) 0.0334(12) -0.0082(11) 0.0000(10) 0.0031(11)
C31 0.0467(15) 0.083(2) 0.0442(15) -0.0298(15) 0.0002(12) -0.0110(14)
C32 0.0641(18) 0.0555(17) 0.0698(19) -0.0342(15) 0.0152(15) -0.0310(14)
C33 0.0627(17) 0.0384(13) 0.0544(15) -0.0103(11) 0.0193(13) -0.0206(12)
C34 0.0368(12) 0.0346(11) 0.0331(11) -0.0074(9) 0.0121(9) -0.0093(9)
C35 0.0546(15) 0.0326(12) 0.0487(14) 0.0069(10) -0.0221(12) -0.0135(11)
C36 0.0740(19) 0.0341(12) 0.0480(14) 0.0169(11) -0.0330(13) -0.0215(12)
C37 0.0736(19) 0.0335(12) 0.0482(14) 0.0142(11) -0.0314(13) -0.0222(12)
C38 0.0357(15) 0.0338(15) 0.0275(14) 0.0119(12) 0.0055(12) 0.0060(12)
C39 0.0448(17) 0.0390(16) 0.0403(16) 0.0145(13) 0.0070(13) 0.0069(13)
N1 0.0377(9) 0.0217(8) 0.0250(8) 0.0038(6) -0.0040(7) 0.0056(7)
N2 0.0328(9) 0.0246(8) 0.0272(8) 0.0064(6) 0.0009(7) 0.0040(7)
N3 0.0230(8) 0.0243(8) 0.0237(8) 0.0072(6) -0.0013(6) 0.0068(6)
N4 0.0464(11) 0.0409(10) 0.0316(10) -0.0021(8) 0.0127(8) -0.0076(9)
O1 0.0322(8) 0.0337(8) 0.0299(7) 0.0148(6) 0.0030(6) 0.0131(6)
O2 0.0243(7) 0.0263(7) 0.0266(7) 0.0105(5) 0.0034(5) 0.0085(5)
O3 0.064(3) 0.064(3) 0.069(3) 0.005(2) 0.011(2) 0.010(2)

loop_
_atom_type_symbol
_atom_type_description
_atom_type_scat_dispersion_real
_atom_type_scat_dispersion_imag
_atom_type_scat_source
C C 0.0033 0.0016 'International Tables Vol C Tables 4.2.6.8 and 6.1.1.4'
H H 0.0000 0.0000 'International Tables Vol C Tables 4.2.6.8 and 6.1.1.4'
N N 0.0061 0.0033 'International Tables Vol C Tables 4.2.6.8 and 6.1.1.4'
O O 0.0106 0.0060 'International Tables Vol C Tables 4.2.6.8 and 6.1.1.4'

loop_
_geom_angle_atom_site_label_1
_geom_angle_atom_site_label_2
_geom_angle_atom_site_label_3
_geom_angle
_geom_angle_site_symmetry_1
_geom_angle_site_symmetry_3
O1 C1 C6 121.67(16) . .
O1 C1 C2 116.71(16) . .
C6 C1 C2 121.62(16) . .
C1 C2 C3 117.62(16) . .
C1 C2 C7 121.35(15) . .
C3 C2 C7 121.03(15) . .
O2 C3 C4 122.29(15) . .
O2 C3 C2 116.40(15) . .
C4 C3 C2 121.31(16) . .
C5 C4 C3 119.48(16) . .
C5 C4 H4 120.3 . .
C3 C4 H4 120.3 . .
C6 C5 C4 120.94(17) . .
C6 C5 H5 119.5 . .
C4 C5 H5 119.5 . .
C5 C6 C1 119.01(17) . .
C5 C6 H6 120.5 . .
C1 C6 H6 120.5 . .
C2 C7 H7A 109.5 . .
C2 C7 H7B 109.5 . .
H7A C7 H7B 109.5 . .
C2 C7 H7C 109.5 . .
H7A C7 H7C 109.5 . .
H7B C7 H7C 109.5 . .
N1 C8 C9 120.29(17) . .
N1 C8 C12 117.70(18) . .
C9 C8 C12 122.01(18) . .
N2 C9 C8 120.02(17) . .
N2 C9 C13 118.20(18) . .
C8 C9 C13 121.78(18) . .
N2 C10 C11 120.16(17) . .
N2 C10 C14 117.93(17) . .
C11 C10 C14 121.90(18) . .
N1 C11 C10 120.22(17) . .
N1 C11 C15 117.16(17) . .
C10 C11 C15 122.61(17) . .
C8 C12 H12A 109.5 . .
C8 C12 H12B 109.5 . .
H12A C12 H12B 109.5 . .
C8 C12 H12C 109.5 . .
H12A C12 H12C 109.5 . .
H12B C12 H12C 109.5 . .
C9 C13 H13A 109.5 . .
C9 C13 H13B 109.5 . .
H13A C13 H13B 109.5 . .
C9 C13 H13C 109.5 . .
H13A C13 H13C 109.5 . .
H13B C13 H13C 109.5 . .
C10 C14 H14A 109.5 . .
C10 C14 H14B 109.5 . .
H14A C14 H14B 109.5 . .
C10 C14 H14C 109.5 . .
H14A C14 H14C 109.5 . .
H14B C14 H14C 109.5 . .
C11 C15 H15A 109.5 . .
C11 C15 H15B 109.5 . .
H15A C15 H15B 109.5 . .
C11 C15 H15C 109.5 . .
H15A C15 H15C 109.5 . .
H15B C15 H15C 109.5 . .
N3 C16 C17 123.97(17) . .
N3 C16 H16 118.0 . .
C17 C16 H16 118.0 . .
C16 C17 C18 119.72(17) . .
C16 C17 H17 120.1 . .
C18 C17 H17 120.1 . .
C17 C18 C19 116.76(16) . .
C17 C18 C21 120.55(16) . .
C19 C18 C21 122.68(16) . .
C20 C19 C18 119.72(16) . .
C20 C19 H19 120.1 . .
C18 C19 H19 120.1 . .
N3 C20 C19 123.38(17) . .
N3 C20 H20 118.3 . .
C19 C20 H20 118.3 . .
C18 C21 C21 112.18(19) . 2_465
C18 C21 H21A 109.5(12) . .
C21 C21 H21A 105.7(12) 2_465 .
C18 C21 H21B 110.4(13) . .
C21 C21 H21B 108.1(13) 2_465 .
H21A C21 H21B 110.8(18) . .
N4 C22 C27 123.12(19) . .
N4 C22 C23 117.5(2) . .
C27 C22 C23 119.4(2) . .
C24 C23 C22 121.0(3) . .
C24 C23 H23 119.5 . .
C22 C23 H23 119.5 . .
C23 C24 C25 120.4(2) . .
C23 C24 H24 119.8 . .
C25 C24 H24 119.8 . .
C26 C25 C24 121.3(2) . .
C26 C25 H25 119.3 . .
C24 C25 H25 119.3 . .
C25 C26 C27 119.9(3) . .
C25 C26 H26 120.0 . .
C27 C26 H26 120.0 . .
C28 C27 C22 117.99(19) . .
C28 C27 C26 124.1(2) . .
C22 C27 C26 117.9(2) . .
C29 C28 C27 120.0(2) . .
C29 C28 H28 120.0 . .
C27 C28 H28 120.0 . .
C28 C29 C30 123.4(2) . .
C28 C29 C34 117.79(19) . .
C30 C29 C34 118.8(2) . .
C31 C30 C29 120.5(3) . .
C31 C30 H30 119.8 . .
C29 C30 H30 119.8 . .
C30 C31 C32 120.9(2) . .
C30 C31 H31 119.6 . .
C32 C31 H31 119.6 . .
C33 C32 C31 120.8(2) . .
C33 C32 H32 119.6 . .
C31 C32 H32 119.6 . .
C32 C33 C34 120.4(3) . .
C32 C33 H33 119.8 . .
C34 C33 H33 119.8 . .
N4 C34 C33 118.6(2) . .
N4 C34 C29 122.81(19) . .
C33 C34 C29 118.6(2) . .
O3 C35 C36 118.8(3) . .
O3 C35 C37 120.5(3) . 2_656
C36 C35 C37 120.5(3) . 2_656
C39 C36 C35 126.6(3) . .
C39 C36 C37 113.9(3) . .
C35 C36 C37 119.4(2) . .
C38 C37 C36 115.6(3) . .
C38 C37 C35 124.3(3) . 2_656
C36 C37 C35 120.1(2) . 2_656
C37 C38 H38A 109.5 . .
C37 C38 H38B 109.5 . .
H38A C38 H38B 109.5 . .
C37 C38 H38C 109.5 . .
H38A C38 H38C 109.5 . .
H38B C38 H38C 109.5 . .
C36 C39 H39A 109.5 . .
C36 C39 H39B 109.5 . .
H39A C39 H39B 109.5 . .
C36 C39 H39C 109.5 . .
H39A C39 H39C 109.5 . .
H39B C39 H39C 109.5 . .
C8 N1 C11 119.61(16) . .
C10 N2 C9 119.69(16) . .
C16 N3 C20 116.41(15) . .
C34 N4 C22 118.25(19) . .
C1 O1 H1 109.5 . .
C3 O2 H2 109.5 . .

loop_
_geom_bond_atom_site_label_1
_geom_bond_atom_site_label_2
_geom_bond_distance
_geom_bond_site_symmetry_2
C1 O1 1.368(2) .
C1 C6 1.395(3) .
C1 C2 1.395(2) .
C2 C3 1.403(2) .
C2 C7 1.501(2) .
C3 O2 1.367(2) .
C3 C4 1.387(3) .
C4 C5 1.384(3) .
C4 H4 0.9300 .
C5 C6 1.384(3) .
C5 H5 0.9300 .
C6 H6 0.9300 .
C7 H7A 0.9600 .
C7 H7B 0.9600 .
C7 H7C 0.9600 .
C8 N1 1.334(2) .
C8 C9 1.401(3) .
C8 C12 1.500(3) .
C9 N2 1.340(3) .
C9 C13 1.499(3) .
C10 N2 1.337(2) .
C10 C11 1.398(3) .
C10 C14 1.501(3) .
C11 N1 1.340(2) .
C11 C15 1.500(3) .
C12 H12A 0.9600 .
C12 H12B 0.9600 .
C12 H12C 0.9600 .
C13 H13A 0.9600 .
C13 H13B 0.9600 .
C13 H13C 0.9600 .
C14 H14A 0.9600 .
C14 H14B 0.9600 .
C14 H14C 0.9600 .
C15 H15A 0.9600 .
C15 H15B 0.9600 .
C15 H15C 0.9600 .
C16 N3 1.337(2) .
C16 C17 1.381(3) .
C16 H16 0.9300 .
C17 C18 1.386(2) .
C17 H17 0.9300 .
C18 C19 1.392(3) .
C18 C21 1.512(2) .
C19 C20 1.388(2) .
C19 H19 0.9300 .
C20 N3 1.340(2) .
C20 H20 0.9300 .
C21 C21 1.529(4) 2_465
C21 H21A 1.04(2) .
C21 H21B 0.98(2) .
C22 N4 1.343(3) .
C22 C27 1.417(3) .
C22 C23 1.431(3) .
C23 C24 1.338(4) .
C23 H23 0.9300 .
C24 C25 1.398(4) .
C24 H24 0.9300 .
C25 C26 1.375(4) .
C25 H25 0.9300 .
C26 C27 1.433(3) .
C26 H26 0.9300 .
C27 C28 1.391(3) .
C28 C29 1.388(3) .
C28 H28 0.9300 .
C29 C30 1.423(3) .
C29 C34 1.430(3) .
C30 C31 1.352(4) .
C30 H30 0.9300 .
C31 C32 1.408(4) .
C31 H31 0.9300 .
C32 C33 1.357(4) .
C32 H32 0.9300 .
C33 C34 1.424(3) .
C33 H33 0.9300 .
C34 N4 1.340(3) .
C35 O3 1.303(5) .
C35 C36 1.385(4) .
C35 C37 1.389(3) 2_656
C36 C39 1.258(4) .
C36 C37 1.386(4) .
C37 C38 1.209(4) .
C37 C35 1.389(3) 2_656
C38 H38A 0.9600 .
C38 H38B 0.9600 .
C38 H38C 0.9600 .
C39 H39A 0.9600 .
C39 H39B 0.9600 .
C39 H39C 0.9600 .
O1 H1 0.8200 .
O2 H2 0.8200 .

loop_
_geom_torsion_atom_site_label_1
_geom_torsion_atom_site_label_2
_geom_torsion_atom_site_label_3
_geom_torsion_atom_site_label_4
_geom_torsion
_geom_torsion_site_symmetry_1
_geom_torsion_site_symmetry_4
O1 C1 C2 C3 -178.61(15) . .
C6 C1 C2 C3 1.8(3) . .
O1 C1 C2 C7 2.1(2) . .
C6 C1 C2 C7 -177.52(16) . .
C1 C2 C3 O2 179.12(15) . .
C7 C2 C3 O2 -1.6(2) . .
C1 C2 C3 C4 -1.4(2) . .
C7 C2 C3 C4 177.88(16) . .
O2 C3 C4 C5 179.54(16) . .
C2 C3 C4 C5 0.1(3) . .
C3 C4 C5 C6 0.9(3) . .
C4 C5 C6 C1 -0.5(3) . .
O1 C1 C6 C5 179.58(17) . .
C2 C1 C6 C5 -0.8(3) . .
N1 C8 C9 N2 0.0(3) . .
C12 C8 C9 N2 179.72(18) . .
N1 C8 C9 C13 -179.25(18) . .
C12 C8 C9 C13 0.5(3) . .
N2 C10 C11 N1 -0.8(3) . .
C14 C10 C11 N1 177.93(18) . .
N2 C10 C11 C15 179.91(19) . .
C14 C10 C11 C15 -1.4(3) . .
N3 C16 C17 C18 0.4(3) . .
C16 C17 C18 C19 1.3(3) . .
C16 C17 C18 C21 -178.51(17) . .
C17 C18 C19 C20 -1.6(3) . .
C21 C18 C19 C20 178.20(16) . .
C18 C19 C20 N3 0.3(3) . .
C17 C18 C21 C21 -67.4(3) . 2_465
C19 C18 C21 C21 112.8(2) . 2_465
N4 C22 C23 C24 178.9(2) . .
C27 C22 C23 C24 -1.5(3) . .
C22 C23 C24 C25 0.8(4) . .
C23 C24 C25 C26 0.8(4) . .
C24 C25 C26 C27 -1.7(4) . .
N4 C22 C27 C28 -0.2(3) . .
C23 C22 C27 C28 -179.8(2) . .
N4 C22 C27 C26 -179.9(2) . .
C23 C22 C27 C26 0.6(3) . .
C25 C26 C27 C28 -178.6(2) . .
C25 C26 C27 C22 1.0(3) . .
C22 C27 C28 C29 0.7(3) . .
C26 C27 C28 C29 -179.7(2) . .
C27 C28 C29 C30 177.6(2) . .
C27 C28 C29 C34 -0.7(3) . .
C28 C29 C30 C31 -177.3(2) . .
C34 C29 C30 C31 0.9(3) . .
C29 C30 C31 C32 -2.0(4) . .
C30 C31 C32 C33 1.3(4) . .
C31 C32 C33 C34 0.5(4) . .
C32 C33 C34 N4 177.5(2) . .
C32 C33 C34 C29 -1.5(4) . .
C28 C29 C34 N4 0.2(3) . .
C30 C29 C34 N4 -178.2(2) . .
C28 C29 C34 C33 179.1(2) . .
C30 C29 C34 C33 0.8(3) . .
O3 C35 C36 C39 -0.1(4) . .
C37 C35 C36 C39 174.9(3) 2_656 .
O3 C35 C36 C37 -175.7(3) . .
C37 C35 C36 C37 -0.7(4) 2_656 .
C39 C36 C37 C38 6.9(4) . .
C35 C36 C37 C38 -177.0(3) . .
C39 C36 C37 C35 -175.5(2) . 2_656
C35 C36 C37 C35 0.7(4) . 2_656
C9 C8 N1 C11 -1.2(3) . .
C12 C8 N1 C11 179.02(18) . .
C10 C11 N1 C8 1.6(3) . .
C15 C11 N1 C8 -179.03(18) . .
C11 C10 N2 C9 -0.5(3) . .
C14 C10 N2 C9 -179.24(18) . .
C8 C9 N2 C10 0.9(3) . .
C13 C9 N2 C10 -179.88(18) . .
C17 C16 N3 C20 -1.7(3) . .
C19 C20 N3 C16 1.3(3) . .
C33 C34 N4 C22 -178.7(2) . .
C29 C34 N4 C22 0.3(3) . .
C27 C22 N4 C34 -0.2(3) . .
C23 C22 N4 C34 179.4(2) . .
